data_4001536
loop_
_publ_author_name
'Pan, Hualong'
'Li, Yuning'
'Wu, Yiliang'
'Liu, Ping'
'Ong, Beng S.'
'Zhu, Shiping'
'Xu, Gu'

_publ_section_title
;
 Synthesis and Thin-Film Transistor Performance of
 Poly(4,8-didodecylbenzo[1,2-b:4,5-b&#x2018;]dithiophene)
;
_journal_issue 14
_journal_name_full 'Chemistry of Materials'
_journal_page_first 3237
_journal_paper_doi 10.1021/cm0602592
_journal_volume 18
_journal_year 2006
_chemical_formula_sum 'C34 H54 S2'
_chemical_formula_weight 526.89
_chemical_name_systematic
; 
 ? 
;
_space_group_IT_number 14
_symmetry_cell_setting monoclinic
_symmetry_space_group_name_Hall '-P 2ybc'
_symmetry_space_group_name_H-M 'P 1 21/c 1'
_atom_sites_solution_hydrogens geom
_atom_sites_solution_primary direct
_atom_sites_solution_secondary difmap
_audit_creation_method SHELXL-97
_cell_angle_alpha 90.00
_cell_angle_beta 110.1960(10)
_cell_angle_gamma 90.00
_cell_formula_units_Z 2
_cell_length_a 21.4080(5)
_cell_length_b 4.83790(10)
_cell_length_c 17.0953(4)
_cell_measurement_reflns_used 4524
_cell_measurement_temperature 293(2)
_cell_measurement_theta_max 67.03
_cell_measurement_theta_min 4.40
_cell_volume 1661.70(7)
_computing_cell_refinement 'Bruker SMART'
_computing_data_collection 'Bruker SMART'
_computing_data_reduction 'Bruker SAINT'
_computing_molecular_graphics 'Bruker SHELXTL'
_computing_publication_material 'Bruker SHELXTL'
_computing_structure_refinement 'SHELXL-97 (Sheldrick, 1997)'
_computing_structure_solution 'SHELXS-97 (Sheldrick, 1990)'
_diffrn_ambient_temperature 293(2)
_diffrn_measured_fraction_theta_full 0.936
_diffrn_measured_fraction_theta_max 0.936
_diffrn_measurement_device_type 'CCD area detector'
_diffrn_measurement_method 'phi and omega scans'
_diffrn_radiation_monochromator 'cross-coupled parallel focusing mirrors'
_diffrn_radiation_source 'rotating anode'
_diffrn_radiation_type CuK\a
_diffrn_radiation_wavelength 1.54178
_diffrn_reflns_av_R_equivalents 0.0317
_diffrn_reflns_av_sigmaI/netI 0.0291
_diffrn_reflns_limit_h_max 18
_diffrn_reflns_limit_h_min -25
_diffrn_reflns_limit_k_max 5
_diffrn_reflns_limit_k_min -5
_diffrn_reflns_limit_l_max 18
_diffrn_reflns_limit_l_min -18
_diffrn_reflns_number 10253
_diffrn_reflns_theta_full 68.24
_diffrn_reflns_theta_max 68.24
_diffrn_reflns_theta_min 4.40
_exptl_absorpt_coefficient_mu 1.569
_exptl_absorpt_correction_T_max 0.9300
_exptl_absorpt_correction_T_min 0.6719
_exptl_absorpt_correction_type multi-scan
_exptl_absorpt_process_details Sadabs
_exptl_crystal_colour colourless
_exptl_crystal_density_diffrn 1.053
_exptl_crystal_density_method 'not measured'
_exptl_crystal_description rod
_exptl_crystal_F_000 580
_exptl_crystal_size_max 10.00
_exptl_crystal_size_mid 0.10
_exptl_crystal_size_min 0.05
_refine_diff_density_max 0.365
_refine_diff_density_min -0.290
_refine_diff_density_rms 0.036
_refine_ls_extinction_coef 0
_refine_ls_extinction_method none
_refine_ls_goodness_of_fit_ref 1.056
_refine_ls_hydrogen_treatment constr
_refine_ls_matrix_type full
_refine_ls_number_parameters 168
_refine_ls_number_reflns 2848
_refine_ls_number_restraints 0
_refine_ls_restrained_S_all 1.056
_refine_ls_R_factor_all 0.0748
_refine_ls_R_factor_gt 0.0620
_refine_ls_shift/su_max 0.018
_refine_ls_shift/su_mean 0.003
_refine_ls_structure_factor_coef Fsqd
_refine_ls_weighting_details 'calc w=1/[\s^2^(Fo^2^)+(0.1230P)^2^+0.2786P] where P=(Fo^2^+2Fc^2^)/3'
_refine_ls_weighting_scheme calc
_refine_ls_wR_factor_gt 0.2028
_refine_ls_wR_factor_ref 0.2188
_reflns_number_gt 2161
_reflns_number_total 2848
_reflns_threshold_expression >2sigma(I)
_cod_data_source_file cm0602592si20060202_115154.cif
_cod_data_source_block th7
_cod_depositor_comments
;
The following automatic conversions were performed:

'_symmetry_cell_setting' value 'Monoclinic' changed to 'monoclinic'
according to /home/saulius/struct/CIF-dictionaries/cif_core.dic
dictionary named 'cif_core.dic' version 2.4.1 from 2010-06-29.

Automatic conversion script
Id: cif_fix_values 1715 2011-07-08 13:25:40Z adriana 
;
_cod_original_cell_volume 1661.70(6)
_cod_original_sg_symbol_H-M P2(1)/c
_cod_database_code 4001536

loop_
_symmetry_equiv_pos_as_xyz
'x, y, z'
'-x, y+1/2, -z+1/2'
'-x, -y, -z'
'x, -y-1/2, z-1/2'

loop_
_atom_site_label
_atom_site_type_symbol
_atom_site_fract_x
_atom_site_fract_y
_atom_site_fract_z
_atom_site_U_iso_or_equiv
_atom_site_adp_type
_atom_site_occupancy
_atom_site_symmetry_multiplicity
_atom_site_calc_flag
_atom_site_refinement_flags
_atom_site_disorder_assembly
_atom_site_disorder_group
S1 S 0.46436(5) 0.6253(2) 0.62290(7) 0.1010(5) Uani 0.540(3) 1 d P A 1
C3 C 0.58258(7) 0.9537(3) 0.68375(8) 0.1069(6) Uani 0.540(3) 1 d P A 1
H3A H 0.6213 1.0353 0.7192 0.128 Uiso 0.540(3) 1 calc PR A 1
S2 S 0.58258(7) 0.9537(3) 0.68375(8) 0.1069(6) Uani 0.460(3) 1 d P A 2
C1 C 0.46436(5) 0.6253(2) 0.62290(7) 0.1010(5) Uani 0.460(3) 1 d P A 2
H1A H 0.4298 0.5056 0.6208 0.121 Uiso 0.460(3) 1 calc PR A 2
C2 C 0.53244(15) 0.7251(7) 0.6973(2) 0.1016(8) Uani 1 1 d . . .
C4 C 0.53953(11) 0.9891(4) 0.58354(16) 0.0805(7) Uani 1 1 d . . .
C5 C 0.48139(11) 0.8246(4) 0.55168(17) 0.0803(7) Uani 1 1 d . . .
C6 C 0.55896(11) 1.1703(4) 0.53183(17) 0.0802(7) Uani 1 1 d . . .
C7 C 0.62159(11) 1.3394(5) 0.56583(18) 0.0914(7) Uani 1 1 d . . .
H7A H 0.6280 1.3901 0.6230 0.110 Uiso 1 1 calc R A .
H7B H 0.6163 1.5085 0.5337 0.110 Uiso 1 1 calc R . .
C8 C 0.68339(11) 1.1877(5) 0.5635(2) 0.0966(8) Uani 1 1 d . A .
H8A H 0.6882 1.0178 0.5952 0.116 Uiso 1 1 calc R . .
H8B H 0.6767 1.1375 0.5063 0.116 Uiso 1 1 calc R . .
C9 C 0.74699(12) 1.3492(6) 0.5974(2) 0.1029(9) Uani 1 1 d . . .
H9A H 0.7415 1.5230 0.5675 0.123 Uiso 1 1 calc R A .
H9B H 0.7548 1.3919 0.6555 0.123 Uiso 1 1 calc R . .
C10 C 0.80719(12) 1.2043(6) 0.5915(2) 0.1055(9) Uani 1 1 d . A .
H10A H 0.8134 1.0350 0.6237 0.127 Uiso 1 1 calc R . .
H10B H 0.7978 1.1519 0.5338 0.127 Uiso 1 1 calc R . .
C11 C 0.87132(13) 1.3597(6) 0.6200(2) 0.1116(10) Uani 1 1 d . . .
H11A H 0.8645 1.5337 0.5901 0.134 Uiso 1 1 calc R A .
H11B H 0.8822 1.4026 0.6787 0.134 Uiso 1 1 calc R . .
C12 C 0.92958(12) 1.2196(7) 0.6095(2) 0.1124(10) Uani 1 1 d . A .
H12A H 0.9360 1.0459 0.6396 0.135 Uiso 1 1 calc R . .
H12B H 0.9180 1.1748 0.5509 0.135 Uiso 1 1 calc R . .
C13 C 0.99418(13) 1.3651(7) 0.6361(2) 0.1186(10) Uani 1 1 d . . .
H13A H 0.9876 1.5410 0.6072 0.142 Uiso 1 1 calc R A .
H13B H 1.0065 1.4051 0.6951 0.142 Uiso 1 1 calc R . .
C14 C 1.05107(13) 1.2261(8) 0.6231(2) 0.1221(11) Uani 1 1 d . A .
H14A H 1.0572 1.0498 0.6518 0.147 Uiso 1 1 calc R . .
H14B H 1.0384 1.1861 0.5641 0.147 Uiso 1 1 calc R . .
C15 C 1.11636(14) 1.3642(8) 0.6490(3) 0.1303(12) Uani 1 1 d . . .
H15A H 1.1100 1.5436 0.6221 0.156 Uiso 1 1 calc R A .
H15B H 1.1300 1.3973 0.7085 0.156 Uiso 1 1 calc R . .
C16 C 1.17189(14) 1.2285(10) 0.6329(3) 0.1430(14) Uani 1 1 d . A .
H16A H 1.1779 1.0493 0.6600 0.172 Uiso 1 1 calc R . .
H16B H 1.1577 1.1939 0.5734 0.172 Uiso 1 1 calc R . .
C17 C 1.23738(17) 1.3576(11) 0.6569(3) 0.1617(17) Uani 1 1 d . . .
H17A H 1.2316 1.5416 0.6330 0.194 Uiso 1 1 calc R A .
H17B H 1.2537 1.3794 0.7170 0.194 Uiso 1 1 calc R . .
C18 C 1.28904(18) 1.2202(14) 0.6341(3) 0.192(2) Uani 1 1 d . A .
H18A H 1.3293 1.3263 0.6542 0.288 Uiso 1 1 calc R . .
H18B H 1.2751 1.2043 0.5746 0.288 Uiso 1 1 calc R . .
H18C H 1.2968 1.0392 0.6586 0.288 Uiso 1 1 calc R . .
H2A H 0.5462(15) 0.637(7) 0.748(2) 0.118(10) Uiso 1 1 d . . .

loop_
_atom_site_aniso_label
_atom_site_aniso_U_11
_atom_site_aniso_U_22
_atom_site_aniso_U_33
_atom_site_aniso_U_23
_atom_site_aniso_U_13
_atom_site_aniso_U_12
S1 0.1102(9) 0.0874(7) 0.1242(10) 0.0054(5) 0.0646(7) 0.0096(5)
C3 0.1200(10) 0.1018(9) 0.1140(11) 0.0028(6) 0.0596(8) 0.0190(7)
S2 0.1200(10) 0.1018(9) 0.1140(11) 0.0028(6) 0.0596(8) 0.0190(7)
C1 0.1102(9) 0.0874(7) 0.1242(10) 0.0054(5) 0.0646(7) 0.0096(5)
C2 0.1032(19) 0.1018(18) 0.115(2) 0.0097(17) 0.0575(17) 0.0146(15)
C4 0.0703(12) 0.0712(12) 0.1097(18) -0.0084(11) 0.0435(12) 0.0064(10)
C5 0.0772(13) 0.0676(12) 0.1125(19) -0.0043(11) 0.0537(13) 0.0053(10)
C6 0.0706(12) 0.0667(12) 0.119(2) -0.0126(12) 0.0522(13) 0.0011(9)
C7 0.0803(14) 0.0780(14) 0.129(2) -0.0208(13) 0.0535(14) -0.0082(11)
C8 0.0726(14) 0.0857(15) 0.141(2) -0.0206(15) 0.0492(14) -0.0057(11)
C9 0.0799(15) 0.0905(17) 0.146(2) -0.0211(16) 0.0492(15) -0.0103(12)
C10 0.0731(15) 0.0991(18) 0.149(3) -0.0164(17) 0.0438(15) -0.0061(12)
C11 0.0806(16) 0.105(2) 0.154(3) -0.0183(18) 0.0480(16) -0.0128(14)
C12 0.0732(16) 0.114(2) 0.152(3) -0.0130(19) 0.0413(15) -0.0056(14)
C13 0.0819(17) 0.118(2) 0.160(3) -0.0183(19) 0.0465(17) -0.0140(15)
C14 0.0739(16) 0.136(3) 0.159(3) -0.015(2) 0.0430(17) -0.0061(16)
C15 0.0856(18) 0.138(3) 0.172(3) -0.021(2) 0.0503(19) -0.0167(18)
C16 0.0798(18) 0.170(3) 0.180(3) -0.036(3) 0.0465(19) -0.0119(19)
C17 0.094(2) 0.204(5) 0.194(4) -0.047(3) 0.058(2) -0.027(2)
C18 0.092(2) 0.286(7) 0.203(4) -0.081(5) 0.057(3) -0.024(3)

loop_
_atom_type_symbol
_atom_type_description
_atom_type_scat_dispersion_real
_atom_type_scat_dispersion_imag
_atom_type_scat_source
C C 0.0181 0.0091 'International Tables Vol C Tables 4.2.6.8 and 6.1.1.4'
H H 0.0000 0.0000 'International Tables Vol C Tables 4.2.6.8 and 6.1.1.4'
S S 0.3331 0.5567 'International Tables Vol C Tables 4.2.6.8 and 6.1.1.4'

loop_
_geom_angle_atom_site_label_1
_geom_angle_atom_site_label_2
_geom_angle_atom_site_label_3
_geom_angle
_geom_angle_site_symmetry_1
C2 S1 C5 92.05(15) .
C2 C3 C4 93.40(17) .
C2 C3 H3A 133.3 .
C4 C3 H3A 133.3 .
C3 C2 S1 123.2(2) .
C3 C2 H2A 116(2) .
S1 C2 H2A 120(2) .
C6 C4 C5 121.3(2) .
C6 C4 C3 122.48(19) .
C5 C4 C3 116.23(19) .
C6 C5 C4 122.4(2) 3_676
C6 C5 S1 122.55(18) 3_676
C4 C5 S1 115.0(2) .
C5 C6 C4 116.3(2) 3_676
C5 C6 C7 122.8(2) 3_676
C4 C6 C7 120.9(2) .
C6 C7 C8 113.18(19) .
C6 C7 H7A 108.9 .
C8 C7 H7A 108.9 .
C6 C7 H7B 108.9 .
C8 C7 H7B 108.9 .
H7A C7 H7B 107.8 .
C9 C8 C7 114.8(2) .
C9 C8 H8A 108.6 .
C7 C8 H8A 108.6 .
C9 C8 H8B 108.6 .
C7 C8 H8B 108.6 .
H8A C8 H8B 107.6 .
C10 C9 C8 114.6(2) .
C10 C9 H9A 108.6 .
C8 C9 H9A 108.6 .
C10 C9 H9B 108.6 .
C8 C9 H9B 108.6 .
H9A C9 H9B 107.6 .
C11 C10 C9 117.2(2) .
C11 C10 H10A 108.0 .
C9 C10 H10A 108.0 .
C11 C10 H10B 108.0 .
C9 C10 H10B 108.0 .
H10A C10 H10B 107.2 .
C12 C11 C10 116.6(3) .
C12 C11 H11A 108.1 .
C10 C11 H11A 108.1 .
C12 C11 H11B 108.2 .
C10 C11 H11B 108.1 .
H11A C11 H11B 107.3 .
C13 C12 C11 118.8(3) .
C13 C12 H12A 107.6 .
C11 C12 H12A 107.6 .
C13 C12 H12B 107.6 .
C11 C12 H12B 107.6 .
H12A C12 H12B 107.0 .
C14 C13 C12 118.1(3) .
C14 C13 H13A 107.8 .
C12 C13 H13A 107.8 .
C14 C13 H13B 107.8 .
C12 C13 H13B 107.8 .
H13A C13 H13B 107.1 .
C15 C14 C13 119.7(3) .
C15 C14 H14A 107.4 .
C13 C14 H14A 107.4 .
C15 C14 H14B 107.4 .
C13 C14 H14B 107.4 .
H14A C14 H14B 106.9 .
C16 C15 C14 119.2(3) .
C16 C15 H15A 107.5 .
C14 C15 H15A 107.5 .
C16 C15 H15B 107.5 .
C14 C15 H15B 107.5 .
H15A C15 H15B 107.0 .
C17 C16 C15 121.3(4) .
C17 C16 H16A 107.0 .
C15 C16 H16A 107.0 .
C17 C16 H16B 107.0 .
C15 C16 H16B 107.0 .
H16A C16 H16B 106.8 .
C18 C17 C16 118.4(4) .
C18 C17 H17A 107.7 .
C16 C17 H17A 107.7 .
C18 C17 H17B 107.7 .
C16 C17 H17B 107.7 .
H17A C17 H17B 107.1 .
C17 C18 H18A 109.5 .
C17 C18 H18B 109.5 .
H18A C18 H18B 109.5 .
C17 C18 H18C 109.5 .
H18A C18 H18C 109.5 .
H18B C18 H18C 109.5 .

loop_
_geom_bond_atom_site_label_1
_geom_bond_atom_site_label_2
_geom_bond_distance
_geom_bond_site_symmetry_2
S1 C2 1.641(4) .
S1 C5 1.689(3) .
C3 C2 1.613(3) .
C3 C4 1.650(3) .
C3 H3A 0.9300 .
C2 H2A 0.92(3) .
C4 C6 1.406(3) .
C4 C5 1.418(3) .
C5 C6 1.390(3) 3_676
C6 C5 1.390(3) 3_676
C6 C7 1.505(3) .
C7 C8 1.525(3) .
C7 H7A 0.9700 .
C7 H7B 0.9700 .
C8 C9 1.502(3) .
C8 H8A 0.9700 .
C8 H8B 0.9700 .
C9 C10 1.501(3) .
C9 H9A 0.9700 .
C9 H9B 0.9700 .
C10 C11 1.492(3) .
C10 H10A 0.9700 .
C10 H10B 0.9700 .
C11 C12 1.484(4) .
C11 H11A 0.9700 .
C11 H11B 0.9700 .
C12 C13 1.477(4) .
C12 H12A 0.9700 .
C12 H12B 0.9700 .
C13 C14 1.474(4) .
C13 H13A 0.9700 .
C13 H13B 0.9700 .
C14 C15 1.473(4) .
C14 H14A 0.9700 .
C14 H14B 0.9700 .
C15 C16 1.465(5) .
C15 H15A 0.9700 .
C15 H15B 0.9700 .
C16 C17 1.458(5) .
C16 H16A 0.9700 .
C16 H16B 0.9700 .
C17 C18 1.454(6) .
C17 H17A 0.9700 .
C17 H17B 0.9700 .
C18 H18A 0.9600 .
C18 H18B 0.9600 .
C18 H18C 0.9600 .

loop_
_geom_torsion_atom_site_label_1
_geom_torsion_atom_site_label_2
_geom_torsion_atom_site_label_3
_geom_torsion_atom_site_label_4
_geom_torsion
_geom_torsion_site_symmetry_1
_geom_torsion_site_symmetry_4
C4 C3 C2 S1 -2.7(2) . .
C5 S1 C2 C3 3.5(2) . .
C2 C3 C4 C6 -179.38(19) . .
C2 C3 C4 C5 0.34(19) . .
C6 C4 C5 C6 0.9(3) . 3_676
C3 C4 C5 C6 -178.84(16) . 3_676
C6 C4 C5 S1 -178.42(15) . .
C3 C4 C5 S1 1.9(2) . .
C2 S1 C5 C6 177.79(19) . 3_676
C2 S1 C5 C4 -2.91(18) . .
C5 C4 C6 C5 -0.8(3) . 3_676
C3 C4 C6 C5 178.88(16) . 3_676
C5 C4 C6 C7 -178.64(18) . .
C3 C4 C6 C7 1.1(3) . .
C5 C6 C7 C8 -90.4(3) 3_676 .
C4 C6 C7 C8 87.2(3) . .
C6 C7 C8 C9 -179.7(2) . .
C7 C8 C9 C10 -177.4(3) . .
C8 C9 C10 C11 176.9(3) . .
C9 C10 C11 C12 -176.8(3) . .
C10 C11 C12 C13 179.6(3) . .
C11 C12 C13 C14 -178.4(3) . .
C12 C13 C14 C15 -179.9(3) . .
C13 C14 C15 C16 -177.7(4) . .
C14 C15 C16 C17 179.6(4) . .
C15 C16 C17 C18 -176.0(5) . .
